data_2212528
loop_
_publ_author_name
'Moncol, Jan'
'Seg\<la, Peter'
'Ja\<skov\'a, Jana'
'Fischer, Andreas'
'Meln\'ik, Milan'

_publ_section_title
Aquabis(3-pyridylacrylato)-\k^2^<i>O</i>,<i>O</i>';\k<i>O</i>-bis(3-pyridylmethanol-\k<i>N</i>)copper(II)
_journal_coeditor_code DN2124
_journal_issue 3
_journal_name_full 'Acta Crystallographica Section E'
_journal_page_first m698
_journal_page_last m700
_journal_paper_doi 10.1107/S1600536807005454
_journal_volume 63
_journal_year 2007
_chemical_formula_iupac '[Cu (C8 H6 N O2)2 (C6 H7 N O)2 (H2 O)]'
_chemical_formula_moiety 'C28 H28 Cu N4 O7'
_chemical_formula_sum 'C28 H28 Cu N4 O7'
_chemical_formula_weight 596.09
_chemical_name_systematic
;
Aquabis(3-pyridylacrylato)-\k^2^O,O';\kO-bis(3-pyridylmethanol-\kN)copper(II)
;
_space_group_IT_number 14
_symmetry_cell_setting monoclinic
_symmetry_space_group_name_Hall '-P 2yn'
_symmetry_space_group_name_H-M 'P 1 21/n 1'
_atom_sites_solution_hydrogens geom
_atom_sites_solution_primary direct
_atom_sites_solution_secondary difmap
_audit_creation_method SHELXL-97
_cell_angle_alpha 90.00
_cell_angle_beta 91.749(10)
_cell_angle_gamma 90.00
_cell_formula_units_Z 4
_cell_length_a 14.913(2)
_cell_length_b 6.5950(10)
_cell_length_c 28.081(5)
_cell_measurement_reflns_used 4231
_cell_measurement_temperature 153(2)
_cell_measurement_theta_max 21.36
_cell_measurement_theta_min 3.27
_cell_volume 2760.5(7)
_computing_cell_refinement 'SCALEPACK (Otwinowski & Minor 1997)'
_computing_data_collection 'KappaCCD Software (Nonius, 1997)'
_computing_data_reduction 'SCALEPACK and DENZO(Otwinowski & Minor, 1997)'
_computing_molecular_graphics 'XP in SHELXTL (Sheldrick, 1998)'
_computing_publication_material 'enCIFer (Allen <i>et al.</i>,  2004)'
_computing_structure_refinement 'SHELXL97 (Sheldrick, 1997)'
_computing_structure_solution 'SHELXS97 (Sheldrick, 1997)'
_diffrn_ambient_temperature 153(2)
_diffrn_measured_fraction_theta_full 0.994
_diffrn_measured_fraction_theta_max 0.994
_diffrn_measurement_device_type 'Bruker--Nonius kappaCCD'
_diffrn_measurement_method '\w and \f'
_diffrn_radiation_monochromator graphite
_diffrn_radiation_source 'fine-focus sealed tube'
_diffrn_radiation_type AgK\a
_diffrn_radiation_wavelength 0.56085
_diffrn_reflns_av_R_equivalents 0.0663
_diffrn_reflns_av_sigmaI/netI 0.0482
_diffrn_reflns_limit_h_max 19
_diffrn_reflns_limit_h_min 0
_diffrn_reflns_limit_k_max 8
_diffrn_reflns_limit_k_min -8
_diffrn_reflns_limit_l_max 36
_diffrn_reflns_limit_l_min -36
_diffrn_reflns_number 39231
_diffrn_reflns_theta_full 21.36
_diffrn_reflns_theta_max 21.36
_diffrn_reflns_theta_min 3.27
_diffrn_standards_decay_% 0
_diffrn_standards_interval_count 0
_diffrn_standards_interval_time 0
_diffrn_standards_number 0
_exptl_absorpt_coefficient_mu 0.451
_exptl_absorpt_correction_T_max 0.858
_exptl_absorpt_correction_T_min 0.840
_exptl_absorpt_correction_type numerical
_exptl_absorpt_process_details '(HABITUS; Herrendorf & B\"arnighausen, 1997)'
_exptl_crystal_colour blue
_exptl_crystal_density_diffrn 1.434
_exptl_crystal_density_method 'not measured'
_exptl_crystal_description prism
_exptl_crystal_F_000 1236
_exptl_crystal_size_max 0.40
_exptl_crystal_size_mid 0.40
_exptl_crystal_size_min 0.35
_refine_diff_density_max 0.280
_refine_diff_density_min -0.341
_refine_ls_extinction_method none
_refine_ls_goodness_of_fit_ref 1.062
_refine_ls_hydrogen_treatment constr
_refine_ls_matrix_type full
_refine_ls_number_parameters 436
_refine_ls_number_reflns 6306
_refine_ls_number_restraints 23
_refine_ls_restrained_S_all 1.061
_refine_ls_R_factor_all 0.0751
_refine_ls_R_factor_gt 0.0450
_refine_ls_shift/su_max 0.004
_refine_ls_shift/su_mean 0.000
_refine_ls_structure_factor_coef Fsqd
_refine_ls_weighting_details 'calc w=1/[\s^2^(Fo^2^)+(0.0298P)^2^+1.853P] where P=(Fo^2^+2Fc^2^)/3'
_refine_ls_weighting_scheme calc
_refine_ls_wR_factor_gt 0.0916
_refine_ls_wR_factor_ref 0.1031
_reflns_number_gt 4574
_reflns_number_total 6306
_reflns_threshold_expression I>2\s(I)
_cod_data_source_file dn2124.cif
_cod_data_source_block I
_cod_original_sg_symbol_H-M 'P 21/n'
_cod_database_code 2212528
_cod_database_fobs_code 2212528

loop_
_symmetry_equiv_pos_as_xyz
'x, y, z'
'-x+1/2, y+1/2, -z+1/2'
'-x, -y, -z'
'x-1/2, -y-1/2, z-1/2'

loop_
_atom_site_type_symbol
_atom_site_label
_atom_site_fract_x
_atom_site_fract_y
_atom_site_fract_z
_atom_site_U_iso_or_equiv
_atom_site_adp_type
_atom_site_calc_flag
_atom_site_refinement_flags
_atom_site_occupancy
_atom_site_disorder_assembly
_atom_site_disorder_group
Cu Cu1 0.629261(19) 0.79977(5) 0.124032(10) 0.04287(11) Uani d D 1 . .
N N4 0.5267(5) 0.7073(17) 0.0798(3) 0.043(2) Uani d PD 0.50 A 1
C C23 0.4722(9) 0.563(2) 0.0957(5) 0.040(3) Uani d PD 0.50 A 1
H H23 0.4906 0.4941 0.1241 0.048 Uiso calc PR 0.50 A 1
C C24 0.3920(18) 0.507(6) 0.0745(11) 0.052(5) Uani d PD 0.50 A 1
C C25 0.3750(7) 0.5797(16) 0.0298(4) 0.076(3) Uani d PD 0.50 A 1
H H25 0.3222 0.5390 0.0126 0.091 Uiso calc PR 0.50 A 1
C C26 0.4335(6) 0.7111(14) 0.0094(3) 0.083(2) Uani d PD 0.50 A 1
H H26 0.4229 0.7596 -0.0221 0.099 Uiso calc PR 0.50 A 1
C C27 0.5078(5) 0.7708(12) 0.0357(2) 0.0662(19) Uani d PD 0.50 A 1
H H27 0.5481 0.8630 0.0216 0.079 Uiso calc PR 0.50 A 1
C C28 0.3372(10) 0.333(2) 0.0930(6) 0.087(6) Uani d PD 0.50 A 1
H H28A 0.3471 0.2126 0.0727 0.104 Uiso calc PR 0.50 A 1
H H28B 0.3594 0.2990 0.1256 0.104 Uiso calc PR 0.50 A 1
O O6 0.2453(9) 0.370(3) 0.0941(6) 0.085(5) Uani d PD 0.50 A 1
H H6 0.2357 0.4651 0.1133 0.128 Uiso calc PR 0.50 A 1
N N4' 0.5107(5) 0.7366(17) 0.0900(3) 0.039(2) Uani d PD 0.50 A 2
C C23' 0.4579(9) 0.586(2) 0.1029(6) 0.039(3) Uani d PD 0.50 A 2
H H23' 0.4724 0.5164 0.1317 0.047 Uiso calc PR 0.50 A 2
C C24' 0.3831(18) 0.525(6) 0.0768(11) 0.059(8) Uani d PD 0.50 A 2
C C25' 0.3534(6) 0.6520(14) 0.0413(4) 0.065(3) Uani d PD 0.50 A 2
H H25' 0.2991 0.6232 0.0240 0.078 Uiso calc PR 0.50 A 2
C C26' 0.4023(4) 0.8208(13) 0.0308(3) 0.072(2) Uani d PD 0.50 A 2
H H26' 0.3816 0.9108 0.0064 0.086 Uiso calc PR 0.50 A 2
C C27' 0.4809(4) 0.8597(12) 0.0553(2) 0.0611(18) Uani d PD 0.50 A 2
H H27' 0.5149 0.9764 0.0476 0.073 Uiso calc PR 0.50 A 2
C C28' 0.3285(8) 0.3496(19) 0.0957(6) 0.087(6) Uani d PD 0.50 A 2
H H28C 0.3400 0.2260 0.0769 0.104 Uiso calc PR 0.50 A 2
H H28D 0.3469 0.3221 0.1293 0.104 Uiso calc PR 0.50 A 2
O O6' 0.2368(7) 0.397(3) 0.0928(6) 0.089(5) Uani d PD 0.50 A 2
H H6' 0.2271 0.5004 0.1094 0.134 Uiso calc PR 0.50 A 2
N N1 0.28910(18) 1.1871(5) 0.33885(9) 0.0715(7) Uani d . 1 A .
N N2 0.96999(16) 1.0315(4) -0.10247(8) 0.0614(6) Uani d . 1 A .
N N3 0.73872(13) 0.8851(3) 0.16310(7) 0.0416(5) Uani d . 1 A .
O O1 0.69516(12) 0.8566(3) 0.06663(6) 0.0529(5) Uani d . 1 A .
O O2 0.76296(16) 0.5549(3) 0.06186(8) 0.0767(6) Uani d . 1 A .
O O1W 0.66705(13) 0.4621(3) 0.13904(7) 0.0591(5) Uani d D 1 A .
H H2W 0.6942 0.4543 0.1138 0.089 Uiso d RD 1 . .
H H1W 0.6336 0.3669 0.1442 0.089 Uiso d RD 1 . .
O O3 0.55490(11) 0.8225(3) 0.18063(6) 0.0500(4) Uani d . 1 A .
O O4 0.54703(14) 1.1393(3) 0.15484(7) 0.0635(5) Uani d . 1 A .
O O5 1.00215(13) 1.2790(4) 0.16916(8) 0.0725(6) Uani d . 1 A .
H H5 1.0167 1.1811 0.1519 0.109 Uiso calc R 1 . .
C C1 0.75227(18) 0.7342(5) 0.04965(9) 0.0521(7) Uani d . 1 . .
C C2 0.81013(19) 0.8167(5) 0.01229(9) 0.0556(7) Uani d . 1 A .
H H2 0.8385 0.7213 -0.0076 0.067 Uiso calc R 1 . .
C C3 0.82581(17) 1.0091(4) 0.00415(9) 0.0500(6) Uani d . 1 . .
H H3 0.7959 1.1053 0.0232 0.060 Uiso calc R 1 A .
C C4 0.88600(17) 1.0884(4) -0.03213(9) 0.0465(6) Uani d . 1 A .
C C5 0.91514(19) 0.9692(4) -0.06922(9) 0.0559(7) Uani d . 1 . .
H H5A 0.8943 0.8332 -0.0709 0.067 Uiso calc R 1 A .
C C6 0.9980(2) 1.2224(5) -0.10027(11) 0.0654(8) Uani d . 1 . .
H H6A 1.0377 1.2692 -0.1237 0.078 Uiso calc R 1 A .
C C7 0.9726(2) 1.3535(5) -0.06597(12) 0.0729(9) Uani d . 1 A .
H H7 0.9934 1.4896 -0.0657 0.087 Uiso calc R 1 . .
C C8 0.9159(2) 1.2859(5) -0.03147(11) 0.0636(7) Uani d . 1 . .
H H8 0.8975 1.3758 -0.0072 0.076 Uiso calc R 1 A .
C C9 0.52702(16) 1.0039(4) 0.18354(9) 0.0474(6) Uani d . 1 . .
C C10 0.46755(17) 1.0463(4) 0.22410(9) 0.0525(6) Uani d . 1 A .
H H10 0.4536 0.9381 0.2449 0.063 Uiso calc R 1 . .
C C11 0.43361(18) 1.2256(5) 0.23239(10) 0.0546(7) Uani d . 1 . .
H H11 0.4498 1.3312 0.2113 0.066 Uiso calc R 1 A .
C C12 0.37314(17) 1.2817(5) 0.27071(9) 0.0537(7) Uani d . 1 A .
C C13 0.3456(2) 1.1440(5) 0.30476(10) 0.0628(8) Uani d . 1 . .
H H13 0.3689 1.0100 0.3035 0.075 Uiso calc R 1 A .
C C14 0.2585(2) 1.3785(6) 0.34041(12) 0.0771(10) Uani d . 1 . .
H H14 0.2176 1.4129 0.3644 0.092 Uiso calc R 1 A .
C C15 0.2829(2) 1.5248(6) 0.30969(13) 0.0787(10) Uani d . 1 A .
H H15 0.2604 1.6589 0.3127 0.094 Uiso calc R 1 . .
C C16 0.3403(2) 1.4776(5) 0.27411(11) 0.0675(8) Uani d . 1 . .
H H16 0.3574 1.5783 0.2520 0.081 Uiso calc R 1 A .
C C17 0.78755(16) 1.0471(4) 0.15192(8) 0.0428(5) Uani d . 1 . .
H H17 0.7730 1.1163 0.1230 0.051 Uiso calc R 1 A .
C C18 0.85802(16) 1.1191(4) 0.18009(9) 0.0461(6) Uani d . 1 A .
C C19 0.87991(18) 1.0136(4) 0.22117(9) 0.0541(7) Uani d . 1 . .
H H19 0.9285 1.0573 0.2413 0.065 Uiso calc R 1 A .
C C20 0.83132(19) 0.8455(5) 0.23292(9) 0.0563(7) Uani d . 1 A .
H H20 0.8459 0.7717 0.2612 0.068 Uiso calc R 1 . .
C C21 0.76102(18) 0.7848(4) 0.20323(9) 0.0500(6) Uani d . 1 . .
H H21 0.7274 0.6683 0.2115 0.060 Uiso calc R 1 A .
C C22 0.9092(2) 1.3064(5) 0.16583(12) 0.0689(8) Uani d . 1 . .
H H22A 0.8917 1.3428 0.1326 0.083 Uiso calc R 1 A .
H H22B 0.8924 1.4207 0.1866 0.083 Uiso calc R 1 . .

loop_
_atom_site_aniso_label
_atom_site_aniso_U_11
_atom_site_aniso_U_22
_atom_site_aniso_U_33
_atom_site_aniso_U_12
_atom_site_aniso_U_13
_atom_site_aniso_U_23
Cu1 0.03738(16) 0.04410(18) 0.04722(17) -0.00539(14) 0.00249(12) 0.00480(14)
N4 0.034(3) 0.052(4) 0.043(4) -0.004(3) 0.012(3) 0.002(3)
C23 0.031(5) 0.047(5) 0.041(5) 0.005(4) 0.005(5) -0.001(4)
C24 0.047(9) 0.044(7) 0.064(9) -0.006(6) -0.003(7) -0.002(6)
C25 0.064(7) 0.073(6) 0.091(7) -0.029(5) -0.021(5) 0.000(5)
C26 0.090(6) 0.093(6) 0.063(4) -0.022(5) -0.026(4) 0.016(4)
C27 0.067(5) 0.076(5) 0.055(4) -0.018(4) -0.006(3) 0.018(3)
C28 0.073(9) 0.102(11) 0.085(8) -0.035(8) 0.011(7) -0.027(7)
O6 0.103(10) 0.081(6) 0.072(6) -0.034(6) 0.007(6) -0.004(5)
N4' 0.032(3) 0.053(4) 0.033(3) 0.003(3) 0.013(3) 0.004(3)
C23' 0.033(5) 0.038(5) 0.046(5) -0.003(4) 0.020(3) -0.002(4)
C24' 0.036(6) 0.070(17) 0.070(11) -0.011(7) 0.003(6) 0.002(9)
C25' 0.042(4) 0.087(8) 0.065(5) -0.003(4) -0.013(3) 0.015(5)
C26' 0.049(4) 0.098(6) 0.067(4) -0.010(4) -0.013(3) 0.042(4)
C27' 0.050(4) 0.071(5) 0.062(4) -0.016(3) -0.001(3) 0.028(4)
C28' 0.044(7) 0.053(6) 0.162(15) -0.022(5) -0.025(7) 0.044(8)
O6' 0.030(4) 0.111(10) 0.127(10) -0.029(4) 0.014(4) -0.046(7)
N1 0.0672(16) 0.084(2) 0.0641(15) 0.0215(15) 0.0136(12) 0.0038(14)
N2 0.0589(14) 0.0670(16) 0.0594(14) -0.0131(12) 0.0201(11) -0.0071(12)
N3 0.0380(10) 0.0434(11) 0.0436(10) -0.0025(9) 0.0049(8) 0.0021(9)
O1 0.0507(10) 0.0624(12) 0.0459(9) -0.0055(9) 0.0054(8) 0.0047(8)
O2 0.0888(16) 0.0601(14) 0.0828(14) -0.0031(12) 0.0283(12) 0.0094(11)
O1W 0.0677(12) 0.0413(10) 0.0686(12) -0.0030(9) 0.0055(10) 0.0086(9)
O3 0.0460(10) 0.0446(11) 0.0600(10) 0.0001(8) 0.0120(8) 0.0051(8)
O4 0.0666(13) 0.0513(11) 0.0735(13) -0.0045(10) 0.0164(10) 0.0129(10)
O5 0.0532(12) 0.0745(15) 0.0907(15) -0.0248(11) 0.0149(11) -0.0296(12)
C1 0.0509(15) 0.0590(19) 0.0466(14) -0.0092(13) 0.0027(12) -0.0044(12)
C2 0.0588(16) 0.0588(18) 0.0499(14) -0.0007(14) 0.0152(12) -0.0057(13)
C3 0.0499(15) 0.0535(16) 0.0469(13) 0.0014(13) 0.0061(11) -0.0056(12)
C4 0.0443(14) 0.0475(15) 0.0478(13) -0.0008(12) 0.0031(11) -0.0004(11)
C5 0.0601(17) 0.0522(17) 0.0563(15) -0.0117(13) 0.0141(13) -0.0063(13)
C6 0.0614(18) 0.069(2) 0.0669(18) -0.0150(16) 0.0145(15) 0.0081(16)
C7 0.087(2) 0.0472(18) 0.086(2) -0.0154(16) 0.0125(19) 0.0024(16)
C8 0.075(2) 0.0508(16) 0.0652(17) -0.0011(16) 0.0100(15) -0.0044(14)
C9 0.0360(13) 0.0501(16) 0.0561(15) -0.0068(12) 0.0026(11) 0.0025(12)
C10 0.0481(15) 0.0500(16) 0.0596(16) -0.0003(13) 0.0063(12) 0.0064(13)
C11 0.0499(15) 0.0550(17) 0.0587(16) -0.0003(13) -0.0007(12) 0.0008(13)
C12 0.0450(14) 0.0622(18) 0.0535(15) 0.0040(13) -0.0058(12) -0.0051(14)
C13 0.0602(18) 0.0637(19) 0.0648(17) 0.0179(15) 0.0078(14) 0.0006(15)
C14 0.069(2) 0.092(3) 0.070(2) 0.028(2) 0.0083(16) -0.0101(19)
C15 0.080(2) 0.073(2) 0.083(2) 0.0289(19) 0.0009(19) -0.0080(19)
C16 0.069(2) 0.0610(19) 0.0717(19) 0.0132(16) -0.0036(16) -0.0022(15)
C17 0.0410(13) 0.0405(14) 0.0471(13) -0.0002(11) 0.0062(10) 0.0003(11)
C18 0.0391(13) 0.0410(14) 0.0587(15) -0.0009(11) 0.0080(11) -0.0107(12)
C19 0.0448(14) 0.0622(18) 0.0549(15) -0.0016(13) -0.0038(12) -0.0144(14)
C20 0.0550(16) 0.069(2) 0.0450(14) 0.0057(14) -0.0032(12) 0.0043(13)
C21 0.0492(14) 0.0504(15) 0.0509(14) -0.0049(13) 0.0085(12) 0.0072(12)
C22 0.0615(18) 0.0543(18) 0.091(2) -0.0192(16) 0.0033(16) -0.0102(16)

loop_
_atom_type_symbol
_atom_type_description
_atom_type_scat_dispersion_real
_atom_type_scat_dispersion_imag
_atom_type_scat_source
C C 0.0015 0.0009 'International Tables Vol C Tables 4.2.6.8 and 6.1.1.4'
H H 0.0000 0.0000 'International Tables Vol C Tables 4.2.6.8 and 6.1.1.4'
N N 0.0030 0.0019 'International Tables Vol C Tables 4.2.6.8 and 6.1.1.4'
O O 0.0056 0.0036 'International Tables Vol C Tables 4.2.6.8 and 6.1.1.4'
Cu Cu 0.3240 0.8257 'International Tables Vol C Tables 4.2.6.8 and 6.1.1.4'

loop_
_geom_angle_atom_site_label_1
_geom_angle_atom_site_label_2
_geom_angle_atom_site_label_3
_geom_angle
O1 Cu1 O3 164.18(8)
O1 Cu1 N3 88.63(8)
O3 Cu1 N3 90.35(8)
O1 Cu1 N4' 96.0(2)
O3 Cu1 N4' 83.8(2)
N3 Cu1 N4' 173.0(3)
O1 Cu1 N4 86.6(2)
O3 Cu1 N4 94.8(2)
N3 Cu1 N4 174.7(2)
N4' Cu1 N4 12.0(4)
O1 Cu1 O1W 101.99(7)
O3 Cu1 O1W 93.78(7)
N3 Cu1 O1W 88.92(8)
N4' Cu1 O1W 95.3(3)
N4 Cu1 O1W 89.8(3)
C27 N4 C23 115.0(8)
C27 N4 Cu1 127.5(7)
C23 N4 Cu1 117.5(7)
N4 C23 C24 125.3(10)
N4 C23 H23 117.3
C24 C23 H23 117.3
C25 C24 C23 116.1(11)
C25 C24 C28 119.8(13)
C23 C24 C28 122.1(10)
C24 C25 C26 120.4(9)
C24 C25 H25 119.8
C26 C25 H25 119.8
C25 C26 C27 118.2(7)
C25 C26 H26 120.9
C27 C26 H26 120.9
N4 C27 C26 123.8(7)
N4 C27 H27 118.1
C26 C27 H27 118.1
O6 C28 C24 114.5(16)
O6 C28 H28A 108.6
C24 C28 H28A 108.6
O6 C28 H28B 108.6
C24 C28 H28B 108.6
H28A C28 H28B 107.6
C23' N4' C27' 117.9(9)
C23' N4' Cu1 122.9(8)
C27' N4' Cu1 119.1(7)
N4' C23' C24' 123.6(11)
N4' C23' H23' 118.2
C24' C23' H23' 118.2
C25' C24' C23' 116.8(14)
C25' C24' C28' 123.8(10)
C23' C24' C28' 118.0(10)
C24' C25' C26' 119.5(9)
C24' C25' H25' 120.2
C26' C25' H25' 120.2
C27' C26' C25' 119.9(6)
C27' C26' H26' 120.1
C25' C26' H26' 120.1
N4' C27' C26' 121.1(6)
N4' C27' H27' 119.5
C26' C27' H27' 119.5
O6' C28' C24' 109.9(14)
O6' C28' H28C 109.7
C24' C28' H28C 109.7
O6' C28' H28D 109.7
C24' C28' H28D 109.7
H28C C28' H28D 108.2
C28' O6' H6' 109.5
C13 N1 C14 116.7(3)
C5 N2 C6 117.5(3)
C17 N3 C21 118.0(2)
C17 N3 Cu1 122.21(16)
C21 N3 Cu1 119.68(17)
C1 O1 Cu1 123.12(17)
Cu1 O1W H2W 91.5
Cu1 O1W H1W 128.4
H2W O1W H1W 114.9
C9 O3 Cu1 108.49(16)
C22 O5 H5 109.5
O2 C1 O1 125.5(3)
O2 C1 C2 118.3(3)
O1 C1 C2 116.2(3)
C3 C2 C1 126.1(3)
C3 C2 H2 116.9
C1 C2 H2 116.9
C2 C3 C4 125.4(2)
C2 C3 H3 117.3
C4 C3 H3 117.3
C8 C4 C5 116.0(2)
C8 C4 C3 122.0(2)
C5 C4 C3 122.0(2)
N2 C5 C4 124.7(3)
N2 C5 H5A 117.7
C4 C5 H5A 117.7
N2 C6 C7 122.9(3)
N2 C6 H6A 118.6
C7 C6 H6A 118.6
C6 C7 C8 118.9(3)
C6 C7 H7 120.6
C8 C7 H7 120.6
C4 C8 C7 120.1(3)
C4 C8 H8 119.9
C7 C8 H8 119.9
O4 C9 O3 123.3(2)
O4 C9 C10 121.3(3)
O3 C9 C10 115.4(2)
C11 C10 C9 123.2(3)
C11 C10 H10 118.4
C9 C10 H10 118.4
C10 C11 C12 127.3(3)
C10 C11 H11 116.4
C12 C11 H11 116.4
C16 C12 C13 116.7(3)
C16 C12 C11 120.7(3)
C13 C12 C11 122.6(3)
N1 C13 C12 124.3(3)
N1 C13 H13 117.8
C12 C13 H13 117.8
N1 C14 C15 123.5(3)
N1 C14 H14 118.2
C15 C14 H14 118.2
C14 C15 C16 119.3(3)
C14 C15 H15 120.4
C16 C15 H15 120.4
C15 C16 C12 119.4(3)
C15 C16 H16 120.3
C12 C16 H16 120.3
N3 C17 C18 123.5(2)
N3 C17 H17 118.3
C18 C17 H17 118.3
C19 C18 C17 117.6(2)
C19 C18 C22 121.7(2)
C17 C18 C22 120.7(2)
C20 C19 C18 119.8(2)
C20 C19 H19 120.1
C18 C19 H19 120.1
C19 C20 C21 119.2(3)
C19 C20 H20 120.4
C21 C20 H20 120.4
N3 C21 C20 122.0(3)
N3 C21 H21 119.0
C20 C21 H21 119.0
O5 C22 C18 112.6(3)
O5 C22 H22A 109.1
C18 C22 H22A 109.1
O5 C22 H22B 109.1
C18 C22 H22B 109.1
H22A C22 H22B 107.8

loop_
_geom_bond_atom_site_label_1
_geom_bond_atom_site_label_2
_geom_bond_distance
Cu1 O1 1.9495(17)
Cu1 O3 1.9713(17)
Cu1 N3 2.0188(19)
Cu1 N4' 2.027(8)
Cu1 N4 2.035(8)
Cu1 O1W 2.3324(18)
N4 C27 1.328(9)
N4 C23 1.336(10)
C23 C24 1.372(10)
C23 H23 0.9500
C24 C25 1.362(14)
C24 C28 1.510(11)
C25 C26 1.367(10)
C25 H25 0.9500
C26 C27 1.370(8)
C26 H26 0.9500
C27 H27 0.9500
C28 O6 1.394(11)
C28 H28A 0.9900
C28 H28B 0.9900
O6 H6 0.8400
N4' C23' 1.324(10)
N4' C27' 1.333(10)
C23' C24' 1.375(11)
C23' H23' 0.9500
C24' C25' 1.364(14)
C24' C28' 1.522(10)
C25' C26' 1.368(10)
C25' H25' 0.9500
C26' C27' 1.367(8)
C26' H26' 0.9500
C27' H27' 0.9500
C28' O6' 1.403(11)
C28' H28C 0.9900
C28' H28D 0.9900
O6' H6' 0.8400
N1 C13 1.326(4)
N1 C14 1.344(4)
N2 C5 1.325(3)
N2 C6 1.328(4)
N3 C17 1.335(3)
N3 C21 1.340(3)
O1 C1 1.276(3)
O2 C1 1.240(3)
O1W H2W 0.8277
O1W H1W 0.8173
O3 C9 1.270(3)
O4 C9 1.245(3)
O5 C22 1.398(4)
O5 H5 0.8400
C1 C2 1.482(4)
C2 C3 1.312(4)
C2 H2 0.9500
C3 C4 1.474(3)
C3 H3 0.9500
C4 C8 1.376(4)
C4 C5 1.385(4)
C5 H5A 0.9500
C6 C7 1.357(4)
C6 H6A 0.9500
C7 C8 1.379(4)
C7 H7 0.9500
C8 H8 0.9500
C9 C10 1.491(4)
C10 C11 1.310(4)
C10 H10 0.9500
C11 C12 1.472(4)
C11 H11 0.9500
C12 C16 1.386(4)
C12 C13 1.390(4)
C13 H13 0.9500
C14 C15 1.351(5)
C14 H14 0.9500
C15 C16 1.372(4)
C15 H15 0.9500
C16 H16 0.9500
C17 C18 1.380(3)
C17 H17 0.9500
C18 C19 1.378(4)
C18 C22 1.512(4)
C19 C20 1.370(4)
C19 H19 0.9500
C20 C21 1.379(4)
C20 H20 0.9500
C21 H21 0.9500
C22 H22A 0.9900
C22 H22B 0.9900

loop_
_geom_hbond_atom_site_label_D
_geom_hbond_atom_site_label_H
_geom_hbond_atom_site_label_A
_geom_hbond_site_symmetry_A
_geom_hbond_distance_DH
_geom_hbond_distance_HA
_geom_hbond_distance_DA
_geom_hbond_angle_DHA
O5 H5 N2 3_775 0.84 1.99 2.814(3) 168.2
O6 H6 N1 2_545 0.84 2.03 2.87(2) 178.0
O6' H6' N1 2_545 0.84 1.93 2.75(2) 164.6
O1W H2W O2 . 0.83 1.93 2.703(3) 155.8
O1W H1W O4 1_545 0.82 2.01 2.825(3) 177.3
